data_7706317
loop_
_publ_author_name
'Zhou, Daniel Y.'
'Miura-Akagi, Preston M'
'McCarty, Sierra M.'
'Guiles, Celeste H.'
'O'Donnell, Timothy J'
'Yoshida, Wesley Y.'
'Krause, Colleen E.'
'Rheingold, Arnold L.'
'Hughes, Russell P.'
'Cain, Matthew F.'

_publ_section_title
;
 P-Alkynyl functionalized benzazaphospholes as transmetalating agents.
;
_journal_issue 2
_journal_name_full 'Dalton transactions (Cambridge, England : 2003)'
_journal_page_first 599
_journal_page_last 611
_journal_paper_doi 10.1039/d0dt01367f
_journal_volume 50
_journal_year 2021
_chemical_formula_moiety 'C43 H77 I N P3 Pd2'
_chemical_formula_sum 'C43 H77 I N P3 Pd2'
_chemical_formula_weight 1040.66
_space_group_crystal_system monoclinic
_space_group_IT_number 14
_space_group_name_Hall '-P 2yn'
_space_group_name_H-M_alt 'P 1 21/n 1'
_atom_sites_solution_hydrogens geom
_atom_sites_solution_primary direct
_audit_block_doi 10.5517/ccdc.csd.cc26vyjk
_audit_creation_date 2020-09-03
_audit_creation_method
;
Olex2 1.3
(compiled 2020.07.31 svn.rc2a77460 for OlexSys, GUI svn.r6145)
;
_audit_update_record
;
2020-12-19 deposited with the CCDC.	2021-01-05 downloaded from the CCDC.
;
_cell_angle_alpha 90
_cell_angle_beta 106.8940(10)
_cell_angle_gamma 90
_cell_formula_units_Z 4
_cell_length_a 13.6610(2)
_cell_length_b 23.3921(3)
_cell_length_c 15.1918(2)
_cell_measurement_reflns_used 9945
_cell_measurement_temperature 100.0
_cell_measurement_theta_max 28.31
_cell_measurement_theta_min 2.23
_cell_volume 4645.18(11)
_computing_cell_refinement 'SAINT V8.40A (Bruker, 2019)'
_computing_data_reduction 'SAINT V8.40A (Bruker, 2019)'
_computing_molecular_graphics 'Olex2 1.3 (Dolomanov et al., 2009)'
_computing_publication_material 'Olex2 1.3 (Dolomanov et al., 2009)'
_computing_structure_refinement 'XL  (Sheldrick, 2008)'
_computing_structure_solution 'SHELXS  (Sheldrick, 2008)'
_diffrn_ambient_temperature 100.0
_diffrn_measured_fraction_theta_full 1.000
_diffrn_measured_fraction_theta_max 0.997
_diffrn_measurement_device_type 'Bruker APEX-II CCD'
_diffrn_measurement_method '\f and \w scans'
_diffrn_radiation_type MoK\a
_diffrn_radiation_wavelength 0.71073
_diffrn_reflns_av_R_equivalents 0.0594
_diffrn_reflns_av_unetI/netI 0.0579
_diffrn_reflns_Laue_measured_fraction_full 1.000
_diffrn_reflns_Laue_measured_fraction_max 0.997
_diffrn_reflns_limit_h_max 18
_diffrn_reflns_limit_h_min -16
_diffrn_reflns_limit_k_max 31
_diffrn_reflns_limit_k_min -30
_diffrn_reflns_limit_l_max 20
_diffrn_reflns_limit_l_min -18
_diffrn_reflns_number 38348
_diffrn_reflns_point_group_measured_fraction_full 1.000
_diffrn_reflns_point_group_measured_fraction_max 0.997
_diffrn_reflns_theta_full 25.242
_diffrn_reflns_theta_max 28.312
_diffrn_reflns_theta_min 1.649
_diffrn_source_current 50.0
_diffrn_source_power 2.5
_diffrn_source_voltage 50.0
_diffrn_standards_number 0
_exptl_absorpt_coefficient_mu 1.571
_exptl_absorpt_correction_T_max 0.7457
_exptl_absorpt_correction_T_min 0.6555
_exptl_absorpt_correction_type multi-scan
_exptl_absorpt_process_details
;
SADABS-2016/2 (Bruker,2016/2) was used for absorption correction.
wR2(int) was 0.0797 before and 0.0684 after correction.
The Ratio of minimum to maximum transmission is 0.8790.
The \l/2 correction factor is Not present.
;
_exptl_crystal_colour red
_exptl_crystal_colour_primary red
_exptl_crystal_density_diffrn 1.488
_exptl_crystal_description plate
_exptl_crystal_F_000 2128
_exptl_crystal_size_max 0.29
_exptl_crystal_size_mid 0.27
_exptl_crystal_size_min 0.17
_refine_diff_density_max 0.831
_refine_diff_density_min -0.510
_refine_diff_density_rms 0.120
_refine_ls_extinction_method none
_refine_ls_goodness_of_fit_ref 1.039
_refine_ls_hydrogen_treatment constr
_refine_ls_matrix_type full
_refine_ls_number_parameters 472
_refine_ls_number_reflns 11515
_refine_ls_number_restraints 0
_refine_ls_restrained_S_all 1.039
_refine_ls_R_factor_all 0.0399
_refine_ls_R_factor_gt 0.0313
_refine_ls_shift/su_max 0.004
_refine_ls_shift/su_mean 0.000
_refine_ls_structure_factor_coef Fsqd
_refine_ls_weighting_details 'w=1/[\s^2^(Fo^2^)+(0.0166P)^2^+2.6677P] where P=(Fo^2^+2Fc^2^)/3'
_refine_ls_weighting_scheme calc
_refine_ls_wR_factor_gt 0.0712
_refine_ls_wR_factor_ref 0.0769
_reflns_Friedel_coverage 0.000
_reflns_number_gt 9880
_reflns_number_total 11515
_reflns_threshold_expression 'I > 2\s(I)'
_cod_data_source_file d0dt01367f3.cif
_cod_data_source_block cain94_0m_a
_cod_depositor_comments 'Adding full bibliography for 7706316--7706321.cif.'
_cod_original_cell_volume 4645.17(11)
_cod_database_code 7706317
_shelx_shelxl_version_number 2018/3
_shelx_space_group_comment
;
The symmetry employed for this shelxl refinement is uniquely defined
by the following loop, which should always be used as a source of
symmetry information in preference to the above space-group names.
They are only intended as comments.
;
_shelx_estimated_absorpt_t_max 0.776
_shelx_estimated_absorpt_t_min 0.659
_olex2_refinement_description
;
1. Fixed Uiso
 At 1.2 times of:
  All C(H) groups, All C(H,H) groups
 At 1.5 times of:
  All C(H,H,H) groups
2.a Ternary CH refined with riding coordinates:
 C17(H17), C14(H14)
2.b Secondary CH2 refined with riding coordinates:
 C7(H7A,H7B)
2.c Me refined with riding coordinates:
 C31(H31A,H31B,H31C)
2.d Aromatic/amide H refined with riding coordinates:
 C10(H10), C12(H12), C11(H11), C2(H2), C4(H4), C3(H3), C5(H5)
2.e Idealised Me refined as rotating group:
 C43(H43A,H43B,H43C), C41(H41A,H41B,H41C), C42(H42A,H42B,H42C), C35(H35A,H35B,
 H35C), C33(H33A,H33B,H33C), C38(H38A,H38B,H38C), C21(H21A,H21B,H21C), C19(H19A,
 H19B,H19C), C29(H29A,H29B,H29C), C39(H39A,H39B,H39C), C37(H37A,H37B,H37C),
 C15(H15A,H15B,H15C), C34(H34A,H34B,H34C), C30(H30A,H30B,H30C), C18(H18A,H18B,
 H18C), C25(H25A,H25B,H25C), C16(H16A,H16B,H16C), C23(H23A,H23B,H23C), C26(H26A,
 H26B,H26C), C27(H27A,H27B,H27C), C22(H22A,H22B,H22C)
;
_olex2_submission_special_instructions 'No special instructions were received'

loop_
_space_group_symop_operation_xyz
'x, y, z'
'-x+1/2, y+1/2, -z+1/2'
'-x, -y, -z'
'x-1/2, -y-1/2, z-1/2'

loop_
_atom_site_label
_atom_site_type_symbol
_atom_site_fract_x
_atom_site_fract_y
_atom_site_fract_z
_atom_site_U_iso_or_equiv
_atom_site_adp_type
_atom_site_occupancy
_atom_site_site_symmetry_order
_atom_site_calc_flag
_atom_site_refinement_flags_posn
_atom_site_refinement_flags_adp
_atom_site_refinement_flags_occupancy
_atom_site_disorder_assembly
_atom_site_disorder_group
I1 I 0.71995(2) 0.50502(2) 0.87903(2) 0.01363(5) Uani 1 1 d . . . . .
Pd1 Pd 0.64325(2) 0.61326(2) 0.82638(2) 0.00969(5) Uani 1 1 d . . . . .
Pd2 Pd 0.78344(2) 0.57174(2) 0.75746(2) 0.00912(5) Uani 1 1 d . . . . .
P1 P 0.69125(5) 0.64952(3) 0.70817(5) 0.00995(13) Uani 1 1 d . . . . .
P3 P 0.93954(5) 0.54944(3) 0.73012(5) 0.01064(13) Uani 1 1 d . . . . .
P2 P 0.57689(5) 0.66801(3) 0.92543(5) 0.01269(13) Uani 1 1 d . . . . .
N1 N 0.61488(16) 0.66696(8) 0.60160(15) 0.0122(4) Uani 1 1 d . . . . .
C8 C 0.55588(19) 0.62820(10) 0.53227(19) 0.0131(5) Uani 1 1 d . . . . .
C13 C 0.5802(2) 0.62262(10) 0.44814(19) 0.0140(5) Uani 1 1 d . . . . .
C28 C 0.5375(2) 0.74450(11) 0.8847(2) 0.0171(6) Uani 1 1 d . . . . .
C7 C 0.6021(2) 0.72902(10) 0.58159(19) 0.0157(5) Uani 1 1 d . . . . .
H7A H 0.534621 0.742291 0.585328 0.019 Uiso 1 1 calc R U . . .
H7B H 0.607329 0.737315 0.519205 0.019 Uiso 1 1 calc R U . . .
C9 C 0.4718(2) 0.59878(10) 0.54588(19) 0.0139(5) Uani 1 1 d . . . . .
C1 C 0.74261(19) 0.72111(10) 0.72149(18) 0.0117(5) Uani 1 1 d . . . . .
C40 C 0.9195(2) 0.48360(10) 0.6530(2) 0.0145(5) Uani 1 1 d . . . . .
C10 C 0.4165(2) 0.56178(11) 0.4769(2) 0.0180(6) Uani 1 1 d . . . . .
H10 H 0.360961 0.540829 0.486603 0.022 Uiso 1 1 calc R U . . .
C32 C 0.9924(2) 0.60957(10) 0.67143(19) 0.0134(5) Uani 1 1 d . . . . .
C43 C 0.8580(2) 0.50159(12) 0.5555(2) 0.0192(6) Uani 1 1 d . . . . .
H43A H 0.797762 0.523439 0.558222 0.029 Uiso 1 1 calc R U . . .
H43B H 0.836100 0.467449 0.517485 0.029 Uiso 1 1 calc R U . . .
H43C H 0.900910 0.525363 0.528509 0.029 Uiso 1 1 calc R U . . .
C17 C 0.6670(2) 0.65445(11) 0.4242(2) 0.0167(5) Uani 1 1 d . . . . .
H17 H 0.713163 0.671189 0.481976 0.020 Uiso 1 1 calc R U . . .
C41 C 1.0162(2) 0.45113(11) 0.6482(2) 0.0205(6) Uani 1 1 d . . . . .
H41A H 1.061245 0.477224 0.627667 0.031 Uiso 1 1 calc R U . . .
H41B H 0.996429 0.419317 0.604695 0.031 Uiso 1 1 calc R U . . .
H41C H 1.052372 0.436221 0.709328 0.031 Uiso 1 1 calc R U . . .
C6 C 0.6867(2) 0.75798(10) 0.65318(19) 0.0140(5) Uani 1 1 d . . . . .
C42 C 0.8495(2) 0.44169(11) 0.6852(2) 0.0191(6) Uani 1 1 d . . . . .
H42A H 0.886784 0.425798 0.745237 0.029 Uiso 1 1 calc R U . . .
H42B H 0.828604 0.410612 0.640344 0.029 Uiso 1 1 calc R U . . .
H42C H 0.788719 0.462058 0.690287 0.029 Uiso 1 1 calc R U . . .
C12 C 0.5211(2) 0.58594(11) 0.3808(2) 0.0167(5) Uani 1 1 d . . . . .
H12 H 0.536411 0.582129 0.324001 0.020 Uiso 1 1 calc R U . . .
C11 C 0.4401(2) 0.55480(11) 0.3954(2) 0.0178(6) Uani 1 1 d . . . . .
H11 H 0.401783 0.529182 0.349749 0.021 Uiso 1 1 calc R U . . .
C2 C 0.8240(2) 0.74191(11) 0.79241(19) 0.0151(5) Uani 1 1 d . . . . .
H2 H 0.862649 0.716773 0.838675 0.018 Uiso 1 1 calc R U . . .
C35 C 0.9015(2) 0.63662(11) 0.5980(2) 0.0178(6) Uani 1 1 d . . . . .
H35A H 0.879310 0.610899 0.545038 0.027 Uiso 1 1 calc R U . . .
H35B H 0.922620 0.673290 0.578242 0.027 Uiso 1 1 calc R U . . .
H35C H 0.844684 0.642855 0.624239 0.027 Uiso 1 1 calc R U . . .
C4 C 0.7919(2) 0.83626(11) 0.7269(2) 0.0209(6) Uani 1 1 d . . . . .
H4 H 0.808967 0.875713 0.729391 0.025 Uiso 1 1 calc R U . . .
C36 C 1.0418(2) 0.53215(11) 0.8419(2) 0.0177(6) Uani 1 1 d . . . . .
C20 C 0.6865(2) 0.67262(12) 1.0378(2) 0.0203(6) Uani 1 1 d . . . . .
C3 C 0.8484(2) 0.79958(11) 0.7951(2) 0.0201(6) Uani 1 1 d . . . . .
H3 H 0.903653 0.814067 0.843428 0.024 Uiso 1 1 calc R U . . .
C33 C 1.0740(2) 0.59234(12) 0.6247(2) 0.0190(6) Uani 1 1 d . . . . .
H33A H 1.130750 0.573069 0.669521 0.028 Uiso 1 1 calc R U . . .
H33B H 1.099593 0.626613 0.601540 0.028 Uiso 1 1 calc R U . . .
H33C H 1.043693 0.566383 0.573423 0.028 Uiso 1 1 calc R U . . .
C38 C 1.1526(2) 0.52971(13) 0.8365(2) 0.0224(6) Uani 1 1 d . . . . .
H38A H 1.158144 0.499958 0.792801 0.034 Uiso 1 1 calc R U . . .
H38B H 1.198975 0.520835 0.897435 0.034 Uiso 1 1 calc R U . . .
H38C H 1.171100 0.566775 0.815868 0.034 Uiso 1 1 calc R U . . .
C21 C 0.7874(2) 0.68297(14) 1.0137(2) 0.0253(7) Uani 1 1 d . . . . .
H21A H 0.796123 0.653271 0.971042 0.038 Uiso 1 1 calc R U . . .
H21B H 0.845026 0.681621 1.069965 0.038 Uiso 1 1 calc R U . . .
H21C H 0.785190 0.720564 0.984682 0.038 Uiso 1 1 calc R U . . .
C24 C 0.4622(2) 0.63405(11) 0.9540(2) 0.0222(6) Uani 1 1 d . . . . .
C19 C 0.6260(2) 0.70356(12) 0.3551(2) 0.0223(6) Uani 1 1 d . . . . .
H19A H 0.579406 0.687941 0.298484 0.033 Uiso 1 1 calc R U . . .
H19B H 0.683389 0.722676 0.340873 0.033 Uiso 1 1 calc R U . . .
H19C H 0.589172 0.731184 0.382232 0.033 Uiso 1 1 calc R U . . .
C14 C 0.4305(2) 0.60917(10) 0.6277(2) 0.0151(5) Uani 1 1 d . . . . .
H14 H 0.483143 0.631116 0.675163 0.018 Uiso 1 1 calc R U . . .
C29 C 0.6331(2) 0.77947(11) 0.8886(2) 0.0214(6) Uani 1 1 d . . . . .
H29A H 0.670052 0.787924 0.952817 0.032 Uiso 1 1 calc R U . . .
H29B H 0.613162 0.815342 0.854773 0.032 Uiso 1 1 calc R U . . .
H29C H 0.677518 0.757585 0.860570 0.032 Uiso 1 1 calc R U . . .
C39 C 1.0184(2) 0.47372(12) 0.8790(2) 0.0208(6) Uani 1 1 d . . . . .
H39A H 0.946761 0.472778 0.879123 0.031 Uiso 1 1 calc R U . . .
H39B H 1.063023 0.468288 0.941785 0.031 Uiso 1 1 calc R U . . .
H39C H 1.030655 0.443083 0.839438 0.031 Uiso 1 1 calc R U . . .
C37 C 1.0347(2) 0.57693(13) 0.9140(2) 0.0229(6) Uani 1 1 d . . . . .
H37A H 1.052431 0.614673 0.895165 0.034 Uiso 1 1 calc R U . . .
H37B H 1.082276 0.566851 0.973782 0.034 Uiso 1 1 calc R U . . .
H37C H 0.964728 0.577794 0.918910 0.034 Uiso 1 1 calc R U . . .
C5 C 0.7110(2) 0.81608(11) 0.6554(2) 0.0191(6) Uani 1 1 d . . . . .
H5 H 0.672862 0.841258 0.608934 0.023 Uiso 1 1 calc R U . . .
C31 C 0.4764(2) 0.77698(11) 0.9386(2) 0.0235(6) Uani 1 1 d . . . . .
H31A H 0.414508 0.755385 0.937164 0.035 Uiso 1 1 calc R U . . .
H31B H 0.518424 0.781707 1.002525 0.035 Uiso 1 1 calc R U . . .
H31C H 0.457247 0.814651 0.910690 0.035 Uiso 1 1 calc R U . . .
C15 C 0.4083(2) 0.55385(11) 0.6720(2) 0.0219(6) Uani 1 1 d . . . . .
H15A H 0.363604 0.529374 0.624761 0.033 Uiso 1 1 calc R U . . .
H15B H 0.374369 0.562912 0.718922 0.033 Uiso 1 1 calc R U . . .
H15C H 0.472671 0.533806 0.700630 0.033 Uiso 1 1 calc R U . . .
C34 C 1.0365(2) 0.65775(11) 0.7408(2) 0.0211(6) Uani 1 1 d . . . . .
H34A H 0.986796 0.667876 0.773572 0.032 Uiso 1 1 calc R U . . .
H34B H 1.050588 0.691342 0.707909 0.032 Uiso 1 1 calc R U . . .
H34C H 1.100036 0.644682 0.785055 0.032 Uiso 1 1 calc R U . . .
C30 C 0.4757(2) 0.74275(12) 0.7825(2) 0.0230(6) Uani 1 1 d . . . . .
H30A H 0.515606 0.723260 0.747346 0.035 Uiso 1 1 calc R U . . .
H30B H 0.460433 0.781851 0.759465 0.035 Uiso 1 1 calc R U . . .
H30C H 0.411541 0.722009 0.775611 0.035 Uiso 1 1 calc R U . . .
C18 C 0.7303(2) 0.61483(13) 0.3818(2) 0.0211(6) Uani 1 1 d . . . . .
H18A H 0.750197 0.580743 0.420411 0.032 Uiso 1 1 calc R U . . .
H18B H 0.791857 0.634965 0.377991 0.032 Uiso 1 1 calc R U . . .
H18C H 0.689452 0.603426 0.320007 0.032 Uiso 1 1 calc R U . . .
C25 C 0.4770(3) 0.56837(12) 0.9559(3) 0.0274(7) Uani 1 1 d . . . . .
H25A H 0.484337 0.555618 0.896663 0.041 Uiso 1 1 calc R U . . .
H25B H 0.417378 0.549739 0.966890 0.041 Uiso 1 1 calc R U . . .
H25C H 0.538625 0.558198 1.005185 0.041 Uiso 1 1 calc R U . . .
C16 C 0.3338(2) 0.64620(12) 0.5959(2) 0.0216(6) Uani 1 1 d . . . . .
H16A H 0.350826 0.682763 0.572426 0.032 Uiso 1 1 calc R U . . .
H16B H 0.306561 0.653185 0.647877 0.032 Uiso 1 1 calc R U . . .
H16C H 0.282254 0.626300 0.546943 0.032 Uiso 1 1 calc R U . . .
C23 C 0.6768(2) 0.71877(13) 1.1078(2) 0.0257(7) Uani 1 1 d . . . . .
H23A H 0.676498 0.756767 1.080499 0.039 Uiso 1 1 calc R U . . .
H23B H 0.734943 0.715746 1.163438 0.039 Uiso 1 1 calc R U . . .
H23C H 0.612956 0.713020 1.123647 0.039 Uiso 1 1 calc R U . . .
C26 C 0.4423(3) 0.65244(13) 1.0447(3) 0.0313(8) Uani 1 1 d . . . . .
H26A H 0.499287 0.639898 1.096806 0.047 Uiso 1 1 calc R U . . .
H26B H 0.378648 0.634966 1.049016 0.047 Uiso 1 1 calc R U . . .
H26C H 0.436313 0.694162 1.046004 0.047 Uiso 1 1 calc R U . . .
C27 C 0.3652(2) 0.64572(13) 0.8753(3) 0.0311(8) Uani 1 1 d . . . . .
H27A H 0.347169 0.686264 0.875253 0.047 Uiso 1 1 calc R U . . .
H27B H 0.308977 0.622349 0.883478 0.047 Uiso 1 1 calc R U . . .
H27C H 0.377393 0.636011 0.816568 0.047 Uiso 1 1 calc R U . . .
C22 C 0.7011(3) 0.61433(13) 1.0875(2) 0.0292(7) Uani 1 1 d . . . . .
H22A H 0.641083 0.605911 1.108217 0.044 Uiso 1 1 calc R U . . .
H22B H 0.762252 0.615688 1.140749 0.044 Uiso 1 1 calc R U . . .
H22C H 0.709284 0.584370 1.045088 0.044 Uiso 1 1 calc R U . . .

loop_
_atom_site_aniso_label
_atom_site_aniso_U_11
_atom_site_aniso_U_22
_atom_site_aniso_U_33
_atom_site_aniso_U_23
_atom_site_aniso_U_13
_atom_site_aniso_U_12
I1 0.01705(9) 0.01121(8) 0.01417(10) 0.00335(6) 0.00695(7) 0.00189(6)
Pd1 0.01058(9) 0.00865(9) 0.01092(11) -0.00017(7) 0.00485(8) 0.00046(6)
Pd2 0.00942(9) 0.00846(9) 0.01029(10) 0.00062(7) 0.00412(8) 0.00083(6)
P1 0.0100(3) 0.0095(3) 0.0104(3) 0.0004(2) 0.0031(2) 0.0005(2)
P3 0.0100(3) 0.0115(3) 0.0111(3) 0.0013(2) 0.0042(3) 0.0004(2)
P2 0.0140(3) 0.0110(3) 0.0151(4) -0.0023(2) 0.0074(3) -0.0002(2)
N1 0.0143(10) 0.0090(9) 0.0120(12) 0.0011(8) 0.0019(9) -0.0004(8)
C8 0.0136(12) 0.0087(10) 0.0133(14) 0.0019(9) -0.0018(10) 0.0026(9)
C13 0.0126(12) 0.0132(11) 0.0137(14) 0.0033(10) 0.0000(10) 0.0044(9)
C28 0.0186(13) 0.0116(11) 0.0227(15) -0.0013(10) 0.0084(12) 0.0017(10)
C7 0.0211(13) 0.0104(11) 0.0148(14) 0.0027(10) 0.0041(11) 0.0023(10)
C9 0.0128(12) 0.0117(11) 0.0150(14) -0.0004(10) 0.0006(10) 0.0024(9)
C1 0.0132(12) 0.0098(11) 0.0150(14) -0.0003(9) 0.0088(10) 0.0005(9)
C40 0.0158(13) 0.0107(11) 0.0197(15) -0.0017(10) 0.0091(11) 0.0010(9)
C10 0.0132(12) 0.0169(12) 0.0212(16) -0.0008(11) 0.0009(11) 0.0003(10)
C32 0.0130(12) 0.0150(12) 0.0136(14) 0.0014(10) 0.0059(10) -0.0011(9)
C43 0.0186(13) 0.0237(14) 0.0164(15) -0.0071(11) 0.0070(12) -0.0016(11)
C17 0.0155(13) 0.0199(13) 0.0151(14) 0.0023(11) 0.0049(11) 0.0004(10)
C41 0.0235(14) 0.0171(12) 0.0246(17) -0.0036(11) 0.0126(13) 0.0037(11)
C6 0.0165(12) 0.0115(11) 0.0163(14) -0.0007(10) 0.0083(11) -0.0011(9)
C42 0.0197(14) 0.0136(12) 0.0259(17) -0.0027(11) 0.0097(12) -0.0024(10)
C12 0.0178(13) 0.0161(12) 0.0147(14) 0.0013(10) 0.0024(11) 0.0069(10)
C11 0.0144(12) 0.0156(12) 0.0194(15) -0.0028(11) -0.0013(11) 0.0011(10)
C2 0.0131(12) 0.0159(12) 0.0169(14) -0.0014(10) 0.0053(11) 0.0001(10)
C35 0.0180(13) 0.0177(12) 0.0200(15) 0.0052(11) 0.0092(12) 0.0020(10)
C4 0.0271(15) 0.0121(12) 0.0278(17) -0.0029(11) 0.0148(13) -0.0063(11)
C36 0.0148(13) 0.0203(13) 0.0160(15) 0.0049(11) 0.0011(11) 0.0014(10)
C20 0.0230(14) 0.0254(14) 0.0127(14) -0.0045(11) 0.0056(12) 0.0008(11)
C3 0.0163(13) 0.0177(13) 0.0267(17) -0.0084(11) 0.0068(12) -0.0081(10)
C33 0.0179(13) 0.0204(13) 0.0220(16) 0.0032(11) 0.0113(12) 0.0014(11)
C38 0.0115(13) 0.0325(16) 0.0211(16) 0.0097(13) 0.0014(11) 0.0009(11)
C21 0.0157(14) 0.0360(16) 0.0214(17) -0.0066(13) 0.0012(12) 0.0021(12)
C24 0.0235(15) 0.0157(13) 0.0345(19) -0.0049(12) 0.0196(14) -0.0030(11)
C19 0.0235(15) 0.0262(14) 0.0169(15) 0.0088(12) 0.0055(12) -0.0005(12)
C14 0.0115(12) 0.0145(12) 0.0190(15) -0.0013(10) 0.0040(11) -0.0003(9)
C29 0.0262(15) 0.0148(12) 0.0277(17) -0.0026(11) 0.0150(13) -0.0046(11)
C39 0.0171(13) 0.0256(14) 0.0193(15) 0.0121(12) 0.0047(12) 0.0027(11)
C37 0.0239(15) 0.0314(15) 0.0113(15) -0.0006(12) 0.0021(12) -0.0005(12)
C5 0.0257(15) 0.0093(11) 0.0247(16) 0.0029(11) 0.0113(13) 0.0017(10)
C31 0.0221(14) 0.0161(13) 0.0359(19) -0.0068(12) 0.0139(14) 0.0009(11)
C15 0.0288(16) 0.0154(12) 0.0233(16) -0.0007(11) 0.0105(13) -0.0009(11)
C34 0.0242(15) 0.0153(12) 0.0241(17) 0.0015(11) 0.0074(13) -0.0049(11)
C30 0.0252(15) 0.0180(13) 0.0235(17) -0.0005(12) 0.0036(13) 0.0061(11)
C18 0.0181(14) 0.0306(15) 0.0159(15) -0.0020(12) 0.0067(12) 0.0003(11)
C25 0.0320(17) 0.0187(13) 0.040(2) -0.0019(13) 0.0230(16) -0.0065(12)
C16 0.0147(13) 0.0230(14) 0.0266(17) -0.0002(12) 0.0051(12) 0.0035(11)
C23 0.0298(16) 0.0292(15) 0.0193(16) -0.0101(12) 0.0087(13) -0.0030(13)
C26 0.0392(19) 0.0262(15) 0.042(2) -0.0059(14) 0.0326(17) -0.0044(13)
C27 0.0200(15) 0.0216(14) 0.054(2) -0.0097(15) 0.0144(16) -0.0059(12)
C22 0.0386(19) 0.0295(16) 0.0184(17) 0.0021(13) 0.0068(14) 0.0074(14)

loop_
_atom_type_symbol
_atom_type_description
_atom_type_scat_dispersion_real
_atom_type_scat_dispersion_imag
_atom_type_scat_source
C C 0.0033 0.0016 'International Tables Vol C Tables 4.2.6.8 and 6.1.1.4'
H H 0.0000 0.0000 'International Tables Vol C Tables 4.2.6.8 and 6.1.1.4'
I I -0.4742 1.8119 'International Tables Vol C Tables 4.2.6.8 and 6.1.1.4'
N N 0.0061 0.0033 'International Tables Vol C Tables 4.2.6.8 and 6.1.1.4'
P P 0.1023 0.0942 'International Tables Vol C Tables 4.2.6.8 and 6.1.1.4'
Pd Pd -0.9988 1.0072 'International Tables Vol C Tables 4.2.6.8 and 6.1.1.4'

loop_
_citation_id
_citation_doi
_citation_year
1 10.1039/D0DT01367F 2020

loop_
_geom_angle_atom_site_label_1
_geom_angle_atom_site_label_2
_geom_angle_atom_site_label_3
_geom_angle
_geom_angle_site_symmetry_1
_geom_angle_site_symmetry_3
_geom_angle_publ_flag
Pd2 I1 Pd1 56.795(6) . . ?
Pd2 Pd1 I1 61.146(6) . . ?
P1 Pd1 I1 113.708(17) . . ?
P1 Pd1 Pd2 53.457(17) . . ?
P1 Pd1 P2 124.20(2) . . ?
P2 Pd1 I1 119.846(19) . . ?
P2 Pd1 Pd2 156.989(19) . . ?
Pd1 Pd2 I1 62.059(7) . . ?
P1 Pd2 I1 115.765(19) . . ?
P1 Pd2 Pd1 54.638(18) . . ?
P1 Pd2 P3 125.40(2) . . ?
P3 Pd2 I1 118.288(17) . . ?
P3 Pd2 Pd1 163.728(19) . . ?
Pd2 P1 Pd1 71.90(2) . . ?
N1 P1 Pd1 127.58(8) . . ?
N1 P1 Pd2 130.52(8) . . ?
N1 P1 C1 89.72(11) . . ?
C1 P1 Pd1 117.04(9) . . ?
C1 P1 Pd2 124.05(9) . . ?
C40 P3 Pd2 108.24(8) . . ?
C40 P3 C32 108.26(12) . . ?
C32 P3 Pd2 113.81(8) . . ?
C36 P3 Pd2 111.02(9) . . ?
C36 P3 C40 108.29(12) . . ?
C36 P3 C32 107.06(12) . . ?
C28 P2 Pd1 115.20(9) . . ?
C28 P2 C20 107.93(13) . . ?
C20 P2 Pd1 104.70(9) . . ?
C24 P2 Pd1 114.37(9) . . ?
C24 P2 C28 106.78(12) . . ?
C24 P2 C20 107.45(14) . . ?
C8 N1 P1 126.95(16) . . ?
C8 N1 C7 117.2(2) . . ?
C7 N1 P1 115.65(17) . . ?
C13 C8 N1 119.2(2) . . ?
C9 C8 N1 120.5(2) . . ?
C9 C8 C13 120.2(2) . . ?
C8 C13 C17 124.8(2) . . ?
C12 C13 C8 118.6(2) . . ?
C12 C13 C17 116.6(2) . . ?
C29 C28 P2 109.29(19) . . ?
C29 C28 C31 107.8(2) . . ?
C29 C28 C30 105.4(2) . . ?
C31 C28 P2 115.8(2) . . ?
C31 C28 C30 109.2(2) . . ?
C30 C28 P2 108.75(18) . . ?
N1 C7 H7A 110.6 . . ?
N1 C7 H7B 110.6 . . ?
N1 C7 C6 105.9(2) . . ?
H7A C7 H7B 108.7 . . ?
C6 C7 H7A 110.6 . . ?
C6 C7 H7B 110.6 . . ?
C8 C9 C14 123.6(2) . . ?
C10 C9 C8 118.6(3) . . ?
C10 C9 C14 117.5(2) . . ?
C6 C1 P1 112.32(19) . . ?
C2 C1 P1 127.5(2) . . ?
C2 C1 C6 120.1(2) . . ?
C43 C40 P3 108.21(17) . . ?
C43 C40 C41 109.0(2) . . ?
C43 C40 C42 105.3(2) . . ?
C41 C40 P3 117.04(19) . . ?
C41 C40 C42 108.6(2) . . ?
C42 C40 P3 108.05(18) . . ?
C9 C10 H10 119.0 . . ?
C11 C10 C9 122.0(3) . . ?
C11 C10 H10 119.0 . . ?
C35 C32 P3 107.73(17) . . ?
C33 C32 P3 116.34(17) . . ?
C33 C32 C35 108.3(2) . . ?
C33 C32 C34 108.4(2) . . ?
C34 C32 P3 110.12(19) . . ?
C34 C32 C35 105.5(2) . . ?
C40 C43 H43A 109.5 . . ?
C40 C43 H43B 109.5 . . ?
C40 C43 H43C 109.5 . . ?
H43A C43 H43B 109.5 . . ?
H43A C43 H43C 109.5 . . ?
H43B C43 H43C 109.5 . . ?
C13 C17 H17 108.4 . . ?
C13 C17 C19 111.7(2) . . ?
C13 C17 C18 112.1(2) . . ?
C19 C17 H17 108.4 . . ?
C18 C17 H17 108.4 . . ?
C18 C17 C19 107.6(2) . . ?
C40 C41 H41A 109.5 . . ?
C40 C41 H41B 109.5 . . ?
C40 C41 H41C 109.5 . . ?
H41A C41 H41B 109.5 . . ?
H41A C41 H41C 109.5 . . ?
H41B C41 H41C 109.5 . . ?
C1 C6 C7 113.6(2) . . ?
C1 C6 C5 120.6(3) . . ?
C5 C6 C7 125.8(2) . . ?
C40 C42 H42A 109.5 . . ?
C40 C42 H42B 109.5 . . ?
C40 C42 H42C 109.5 . . ?
H42A C42 H42B 109.5 . . ?
H42A C42 H42C 109.5 . . ?
H42B C42 H42C 109.5 . . ?
C13 C12 H12 119.3 . . ?
C11 C12 C13 121.4(3) . . ?
C11 C12 H12 119.3 . . ?
C10 C11 C12 119.0(3) . . ?
C10 C11 H11 120.5 . . ?
C12 C11 H11 120.5 . . ?
C1 C2 H2 120.2 . . ?
C3 C2 C1 119.6(3) . . ?
C3 C2 H2 120.2 . . ?
C32 C35 H35A 109.5 . . ?
C32 C35 H35B 109.5 . . ?
C32 C35 H35C 109.5 . . ?
H35A C35 H35B 109.5 . . ?
H35A C35 H35C 109.5 . . ?
H35B C35 H35C 109.5 . . ?
C3 C4 H4 119.5 . . ?
C5 C4 H4 119.5 . . ?
C5 C4 C3 121.0(2) . . ?
C38 C36 P3 116.0(2) . . ?
C38 C36 C39 107.3(2) . . ?
C39 C36 P3 109.68(19) . . ?
C37 C36 P3 107.95(18) . . ?
C37 C36 C38 109.3(2) . . ?
C37 C36 C39 106.3(2) . . ?
C21 C20 P2 108.5(2) . . ?
C21 C20 C23 108.3(2) . . ?
C23 C20 P2 116.8(2) . . ?
C22 C20 P2 110.0(2) . . ?
C22 C20 C21 104.9(3) . . ?
C22 C20 C23 107.8(2) . . ?
C2 C3 C4 120.1(3) . . ?
C2 C3 H3 120.0 . . ?
C4 C3 H3 120.0 . . ?
C32 C33 H33A 109.5 . . ?
C32 C33 H33B 109.5 . . ?
C32 C33 H33C 109.5 . . ?
H33A C33 H33B 109.5 . . ?
H33A C33 H33C 109.5 . . ?
H33B C33 H33C 109.5 . . ?
C36 C38 H38A 109.5 . . ?
C36 C38 H38B 109.5 . . ?
C36 C38 H38C 109.5 . . ?
H38A C38 H38B 109.5 . . ?
H38A C38 H38C 109.5 . . ?
H38B C38 H38C 109.5 . . ?
C20 C21 H21A 109.5 . . ?
C20 C21 H21B 109.5 . . ?
C20 C21 H21C 109.5 . . ?
H21A C21 H21B 109.5 . . ?
H21A C21 H21C 109.5 . . ?
H21B C21 H21C 109.5 . . ?
C25 C24 P2 107.69(19) . . ?
C26 C24 P2 117.1(2) . . ?
C26 C24 C25 108.5(3) . . ?
C27 C24 P2 109.1(2) . . ?
C27 C24 C25 105.7(2) . . ?
C27 C24 C26 108.2(3) . . ?
C17 C19 H19A 109.5 . . ?
C17 C19 H19B 109.5 . . ?
C17 C19 H19C 109.5 . . ?
H19A C19 H19B 109.5 . . ?
H19A C19 H19C 109.5 . . ?
H19B C19 H19C 109.5 . . ?
C9 C14 H14 108.1 . . ?
C9 C14 C15 113.0(2) . . ?
C9 C14 C16 108.7(2) . . ?
C15 C14 H14 108.1 . . ?
C15 C14 C16 110.7(2) . . ?
C16 C14 H14 108.1 . . ?
C28 C29 H29A 109.5 . . ?
C28 C29 H29B 109.5 . . ?
C28 C29 H29C 109.5 . . ?
H29A C29 H29B 109.5 . . ?
H29A C29 H29C 109.5 . . ?
H29B C29 H29C 109.5 . . ?
C36 C39 H39A 109.5 . . ?
C36 C39 H39B 109.5 . . ?
C36 C39 H39C 109.5 . . ?
H39A C39 H39B 109.5 . . ?
H39A C39 H39C 109.5 . . ?
H39B C39 H39C 109.5 . . ?
C36 C37 H37A 109.5 . . ?
C36 C37 H37B 109.5 . . ?
C36 C37 H37C 109.5 . . ?
H37A C37 H37B 109.5 . . ?
H37A C37 H37C 109.5 . . ?
H37B C37 H37C 109.5 . . ?
C6 C5 H5 120.7 . . ?
C4 C5 C6 118.6(3) . . ?
C4 C5 H5 120.7 . . ?
C28 C31 H31A 109.5 . . ?
C28 C31 H31B 109.5 . . ?
C28 C31 H31C 109.5 . . ?
H31A C31 H31B 109.5 . . ?
H31A C31 H31C 109.5 . . ?
H31B C31 H31C 109.5 . . ?
C14 C15 H15A 109.5 . . ?
C14 C15 H15B 109.5 . . ?
C14 C15 H15C 109.5 . . ?
H15A C15 H15B 109.5 . . ?
H15A C15 H15C 109.5 . . ?
H15B C15 H15C 109.5 . . ?
C32 C34 H34A 109.5 . . ?
C32 C34 H34B 109.5 . . ?
C32 C34 H34C 109.5 . . ?
H34A C34 H34B 109.5 . . ?
H34A C34 H34C 109.5 . . ?
H34B C34 H34C 109.5 . . ?
C28 C30 H30A 109.5 . . ?
C28 C30 H30B 109.5 . . ?
C28 C30 H30C 109.5 . . ?
H30A C30 H30B 109.5 . . ?
H30A C30 H30C 109.5 . . ?
H30B C30 H30C 109.5 . . ?
C17 C18 H18A 109.5 . . ?
C17 C18 H18B 109.5 . . ?
C17 C18 H18C 109.5 . . ?
H18A C18 H18B 109.5 . . ?
H18A C18 H18C 109.5 . . ?
H18B C18 H18C 109.5 . . ?
C24 C25 H25A 109.5 . . ?
C24 C25 H25B 109.5 . . ?
C24 C25 H25C 109.5 . . ?
H25A C25 H25B 109.5 . . ?
H25A C25 H25C 109.5 . . ?
H25B C25 H25C 109.5 . . ?
C14 C16 H16A 109.5 . . ?
C14 C16 H16B 109.5 . . ?
C14 C16 H16C 109.5 . . ?
H16A C16 H16B 109.5 . . ?
H16A C16 H16C 109.5 . . ?
H16B C16 H16C 109.5 . . ?
C20 C23 H23A 109.5 . . ?
C20 C23 H23B 109.5 . . ?
C20 C23 H23C 109.5 . . ?
H23A C23 H23B 109.5 . . ?
H23A C23 H23C 109.5 . . ?
H23B C23 H23C 109.5 . . ?
C24 C26 H26A 109.5 . . ?
C24 C26 H26B 109.5 . . ?
C24 C26 H26C 109.5 . . ?
H26A C26 H26B 109.5 . . ?
H26A C26 H26C 109.5 . . ?
H26B C26 H26C 109.5 . . ?
C24 C27 H27A 109.5 . . ?
C24 C27 H27B 109.5 . . ?
C24 C27 H27C 109.5 . . ?
H27A C27 H27B 109.5 . . ?
H27A C27 H27C 109.5 . . ?
H27B C27 H27C 109.5 . . ?
C20 C22 H22A 109.5 . . ?
C20 C22 H22B 109.5 . . ?
C20 C22 H22C 109.5 . . ?
H22A C22 H22B 109.5 . . ?
H22A C22 H22C 109.5 . . ?
H22B C22 H22C 109.5 . . ?

loop_
_geom_bond_atom_site_label_1
_geom_bond_atom_site_label_2
_geom_bond_distance
_geom_bond_site_symmetry_2
_geom_bond_publ_flag
I1 Pd1 2.7678(2) . ?
I1 Pd2 2.7441(2) . ?
Pd1 Pd2 2.6215(3) . ?
Pd1 P1 2.2491(7) . ?
Pd1 P2 2.3494(7) . ?
Pd2 P1 2.2157(6) . ?
Pd2 P3 2.3467(7) . ?
P1 N1 1.701(2) . ?
P1 C1 1.804(2) . ?
P3 C40 1.906(3) . ?
P3 C32 1.915(3) . ?
P3 C36 1.903(3) . ?
P2 C28 1.919(3) . ?
P2 C20 1.919(3) . ?
P2 C24 1.916(3) . ?
N1 C8 1.445(3) . ?
N1 C7 1.483(3) . ?
C8 C13 1.417(4) . ?
C8 C9 1.405(4) . ?
C13 C17 1.530(4) . ?
C13 C12 1.398(4) . ?
C28 C29 1.528(4) . ?
C28 C31 1.531(4) . ?
C28 C30 1.536(4) . ?
C7 H7A 0.9900 . ?
C7 H7B 0.9900 . ?
C7 C6 1.499(4) . ?
C9 C10 1.399(4) . ?
C9 C14 1.526(4) . ?
C1 C6 1.394(4) . ?
C1 C2 1.392(4) . ?
C40 C43 1.534(4) . ?
C40 C41 1.544(4) . ?
C40 C42 1.545(4) . ?
C10 H10 0.9500 . ?
C10 C11 1.377(4) . ?
C32 C35 1.543(4) . ?
C32 C33 1.539(4) . ?
C32 C34 1.541(4) . ?
C43 H43A 0.9800 . ?
C43 H43B 0.9800 . ?
C43 H43C 0.9800 . ?
C17 H17 1.0000 . ?
C17 C19 1.547(4) . ?
C17 C18 1.531(4) . ?
C41 H41A 0.9800 . ?
C41 H41B 0.9800 . ?
C41 H41C 0.9800 . ?
C6 C5 1.397(3) . ?
C42 H42A 0.9800 . ?
C42 H42B 0.9800 . ?
C42 H42C 0.9800 . ?
C12 H12 0.9500 . ?
C12 C11 1.395(4) . ?
C11 H11 0.9500 . ?
C2 H2 0.9500 . ?
C2 C3 1.387(3) . ?
C35 H35A 0.9800 . ?
C35 H35B 0.9800 . ?
C35 H35C 0.9800 . ?
C4 H4 0.9500 . ?
C4 C3 1.393(4) . ?
C4 C5 1.388(4) . ?
C36 C38 1.540(4) . ?
C36 C39 1.546(4) . ?
C36 C37 1.539(4) . ?
C20 C21 1.545(4) . ?
C20 C23 1.547(4) . ?
C20 C22 1.543(4) . ?
C3 H3 0.9500 . ?
C33 H33A 0.9800 . ?
C33 H33B 0.9800 . ?
C33 H33C 0.9800 . ?
C38 H38A 0.9800 . ?
C38 H38B 0.9800 . ?
C38 H38C 0.9800 . ?
C21 H21A 0.9800 . ?
C21 H21B 0.9800 . ?
C21 H21C 0.9800 . ?
C24 C25 1.549(4) . ?
C24 C26 1.541(4) . ?
C24 C27 1.530(5) . ?
C19 H19A 0.9800 . ?
C19 H19B 0.9800 . ?
C19 H19C 0.9800 . ?
C14 H14 1.0000 . ?
C14 C15 1.529(4) . ?
C14 C16 1.536(4) . ?
C29 H29A 0.9800 . ?
C29 H29B 0.9800 . ?
C29 H29C 0.9800 . ?
C39 H39A 0.9800 . ?
C39 H39B 0.9800 . ?
C39 H39C 0.9800 . ?
C37 H37A 0.9800 . ?
C37 H37B 0.9800 . ?
C37 H37C 0.9800 . ?
C5 H5 0.9500 . ?
C31 H31A 0.9800 . ?
C31 H31B 0.9800 . ?
C31 H31C 0.9800 . ?
C15 H15A 0.9800 . ?
C15 H15B 0.9800 . ?
C15 H15C 0.9800 . ?
C34 H34A 0.9800 . ?
C34 H34B 0.9800 . ?
C34 H34C 0.9800 . ?
C30 H30A 0.9800 . ?
C30 H30B 0.9800 . ?
C30 H30C 0.9800 . ?
C18 H18A 0.9800 . ?
C18 H18B 0.9800 . ?
C18 H18C 0.9800 . ?
C25 H25A 0.9800 . ?
C25 H25B 0.9800 . ?
C25 H25C 0.9800 . ?
C16 H16A 0.9800 . ?
C16 H16B 0.9800 . ?
C16 H16C 0.9800 . ?
C23 H23A 0.9800 . ?
C23 H23B 0.9800 . ?
C23 H23C 0.9800 . ?
C26 H26A 0.9800 . ?
C26 H26B 0.9800 . ?
C26 H26C 0.9800 . ?
C27 H27A 0.9800 . ?
C27 H27B 0.9800 . ?
C27 H27C 0.9800 . ?
C22 H22A 0.9800 . ?
C22 H22B 0.9800 . ?
C22 H22C 0.9800 . ?

loop_
_geom_torsion_atom_site_label_1
_geom_torsion_atom_site_label_2
_geom_torsion_atom_site_label_3
_geom_torsion_atom_site_label_4
_geom_torsion
_geom_torsion_site_symmetry_1
_geom_torsion_site_symmetry_2
_geom_torsion_site_symmetry_3
_geom_torsion_site_symmetry_4
_geom_torsion_publ_flag
Pd1 P1 N1 C8 -66.6(2) . . . . ?
Pd1 P1 N1 C7 108.33(18) . . . . ?
Pd1 P1 C1 C6 -121.57(18) . . . . ?
Pd1 P1 C1 C2 54.5(3) . . . . ?
Pd2 P1 N1 C8 31.6(3) . . . . ?
Pd2 P1 N1 C7 -153.50(15) . . . . ?
Pd2 P1 C1 C6 152.79(15) . . . . ?
Pd2 P1 C1 C2 -31.1(3) . . . . ?
P1 N1 C8 C13 -115.8(2) . . . . ?
P1 N1 C8 C9 67.8(3) . . . . ?
P1 N1 C7 C6 16.6(3) . . . . ?
P1 C1 C6 C7 -3.9(3) . . . . ?
P1 C1 C6 C5 175.9(2) . . . . ?
P1 C1 C2 C3 -175.2(2) . . . . ?
N1 P1 C1 C6 11.4(2) . . . . ?
N1 P1 C1 C2 -172.4(2) . . . . ?
N1 C8 C13 C17 0.9(4) . . . . ?
N1 C8 C13 C12 -178.6(2) . . . . ?
N1 C8 C9 C10 179.8(2) . . . . ?
N1 C8 C9 C14 6.0(4) . . . . ?
N1 C7 C6 C1 -7.3(3) . . . . ?
N1 C7 C6 C5 172.9(3) . . . . ?
C8 N1 C7 C6 -167.9(2) . . . . ?
C8 C13 C17 C19 -105.1(3) . . . . ?
C8 C13 C17 C18 134.1(3) . . . . ?
C8 C13 C12 C11 -0.5(4) . . . . ?
C8 C9 C10 C11 -2.1(4) . . . . ?
C8 C9 C14 C15 -134.6(3) . . . . ?
C8 C9 C14 C16 102.1(3) . . . . ?
C13 C8 C9 C10 3.4(4) . . . . ?
C13 C8 C9 C14 -170.4(2) . . . . ?
C13 C12 C11 C10 1.8(4) . . . . ?
C7 N1 C8 C13 69.4(3) . . . . ?
C7 N1 C8 C9 -107.1(3) . . . . ?
C7 C6 C5 C4 179.9(3) . . . . ?
C9 C8 C13 C17 177.3(2) . . . . ?
C9 C8 C13 C12 -2.1(4) . . . . ?
C9 C10 C11 C12 -0.5(4) . . . . ?
C1 P1 N1 C8 168.7(2) . . . . ?
C1 P1 N1 C7 -16.4(2) . . . . ?
C1 C6 C5 C4 0.1(4) . . . . ?
C1 C2 C3 C4 -0.3(4) . . . . ?
C10 C9 C14 C15 51.6(3) . . . . ?
C10 C9 C14 C16 -71.8(3) . . . . ?
C17 C13 C12 C11 180.0(2) . . . . ?
C6 C1 C2 C3 0.6(4) . . . . ?
C12 C13 C17 C19 74.4(3) . . . . ?
C12 C13 C17 C18 -46.5(3) . . . . ?
C2 C1 C6 C7 179.7(2) . . . . ?
C2 C1 C6 C5 -0.6(4) . . . . ?
C3 C4 C5 C6 0.3(4) . . . . ?
C14 C9 C10 C11 172.1(2) . . . . ?
C5 C4 C3 C2 -0.2(4) . . . . ?
